data_1559112
loop_
_publ_author_name
'Sun, Xi-Shang'
'Wang, Xing-Heng'
'Tao, Hai-Yan'
'Wei, Liang'
'Wang, Chun-Jiang'

_publ_section_title
;
 Catalytic Asymmetric Synthesis of Quaternary Trifluoromethyl \a- to
 &#x03F5;-Amino Acid Derivatives via Umpolung Allylation/2-aza-Cope
 Rearrangement
;
_journal_name_full 'Chemical Science'
_journal_paper_doi 10.1039/D0SC04685J
_journal_year 2020
_chemical_absolute_configuration ad
_chemical_formula_sum 'C24 H25 F3 N2 O3'
_chemical_formula_weight 446.46
_space_group_crystal_system monoclinic
_space_group_IT_number 4
_space_group_name_Hall 'P 2yb'
_space_group_name_H-M_alt 'P 1 21 1'
_atom_sites_solution_hydrogens mixed
_atom_sites_solution_primary direct
_atom_sites_solution_secondary difmap
_audit_creation_method SHELXL-2016/4
_audit_update_record
;
2020-07-22 deposited with the CCDC.	2020-09-17 downloaded from the CCDC.
;
_cell_angle_alpha 90
_cell_angle_beta 100.74(2)
_cell_angle_gamma 90
_cell_formula_units_Z 4
_cell_length_a 12.227(5)
_cell_length_b 15.501(5)
_cell_length_c 12.834(4)
_cell_measurement_reflns_used 3770
_cell_measurement_temperature 296(2)
_cell_measurement_theta_max 61.40
_cell_measurement_theta_min 3.68
_cell_volume 2389.8(15)
_computing_cell_refinement 'Bruker SAINT'
_computing_data_collection 'Bruker APEX3'
_computing_data_reduction 'Bruker SAINT'
_computing_molecular_graphics 'Bruker SHELXTL'
_computing_publication_material 'Bruker SHELXTL'
_computing_structure_refinement 'SHELXL-2016/4 (Sheldrick, 2016)'
_computing_structure_solution 'SHELXT 2014/5 (Sheldrick, 2014)'
_diffrn_ambient_temperature 296(2)
_diffrn_measured_fraction_theta_full 0.955
_diffrn_measured_fraction_theta_max 0.955
_diffrn_measurement_device_type 'Bruker Kappa APEX-Duo CCD'
_diffrn_measurement_method '\f and \w scans'
_diffrn_radiation_type CuK\a
_diffrn_radiation_wavelength 1.54178
_diffrn_reflns_av_R_equivalents 0.0467
_diffrn_reflns_av_unetI/netI 0.0616
_diffrn_reflns_Laue_measured_fraction_full 0.955
_diffrn_reflns_Laue_measured_fraction_max 0.955
_diffrn_reflns_limit_h_max 13
_diffrn_reflns_limit_h_min -11
_diffrn_reflns_limit_k_max 15
_diffrn_reflns_limit_k_min -17
_diffrn_reflns_limit_l_max 14
_diffrn_reflns_limit_l_min -14
_diffrn_reflns_number 14495
_diffrn_reflns_point_group_measured_fraction_full 0.831
_diffrn_reflns_point_group_measured_fraction_max 0.831
_diffrn_reflns_theta_full 63.259
_diffrn_reflns_theta_max 63.259
_diffrn_reflns_theta_min 3.505
_diffrn_source 'fine-focus sealed tube'
_exptl_absorpt_coefficient_mu 0.824
_exptl_absorpt_correction_T_max 0.7524
_exptl_absorpt_correction_T_min 0.6613
_exptl_absorpt_correction_type multi-scan
_exptl_absorpt_process_details 'SADABS-2012/1 (Bruker,2012)'
_exptl_crystal_colour colorless
_exptl_crystal_density_diffrn 1.241
_exptl_crystal_density_meas ?
_exptl_crystal_description block
_exptl_crystal_F_000 936
_exptl_crystal_size_max 0.050
_exptl_crystal_size_mid 0.040
_exptl_crystal_size_min 0.030
_refine_diff_density_max 0.231
_refine_diff_density_min -0.156
_refine_diff_density_rms 0.034
_refine_ls_abs_structure_details
;
 Flack x determined using 1400 quotients [(I+)-(I-)]/[(I+)+(I-)]
 (Parsons, Flack and Wagner, Acta Cryst. B69 (2013) 249-259).
;
_refine_ls_abs_structure_Flack 0.02(12)
_refine_ls_extinction_method none
_refine_ls_goodness_of_fit_ref 1.028
_refine_ls_hydrogen_treatment mixed
_refine_ls_matrix_type full
_refine_ls_number_parameters 591
_refine_ls_number_reflns 6479
_refine_ls_number_restraints 9
_refine_ls_restrained_S_all 1.035
_refine_ls_R_factor_all 0.0851
_refine_ls_R_factor_gt 0.0541
_refine_ls_shift/su_max 0.000
_refine_ls_shift/su_mean 0.000
_refine_ls_structure_factor_coef Fsqd
_refine_ls_weighting_details 'w=1/[\s^2^(Fo^2^)+(0.0693P)^2^] where P=(Fo^2^+2Fc^2^)/3'
_refine_ls_weighting_scheme calc
_refine_ls_wR_factor_gt 0.1301
_refine_ls_wR_factor_ref 0.1475
_reflns_Friedel_coverage 0.669
_reflns_Friedel_fraction_full 0.695
_reflns_Friedel_fraction_max 0.695
_reflns_number_gt 4356
_reflns_number_total 6479
_reflns_threshold_expression 'I > 2\s(I)'
_cod_data_source_file d0sc04685j2.cif
_cod_data_source_block x_a
_cod_depositor_comments
;
The following automatic conversions were performed:

data item '_exptl_crystal_density_meas' value 'not measured' was
changed to '?' -- the value is perceived as not measured.

Automatic conversion script
Id: cif_fix_values 7556 2019-12-06 15:28:31Z antanas 
;
_cod_original_cell_volume 2390.0(15)
_cod_original_sg_symbol_H-M 'P 21'
_cod_database_code 1559112
_shelx_shelxl_version_number 2016/4
_shelx_space_group_comment
;
The symmetry employed for this shelxl refinement is uniquely defined
by the following loop, which should always be used as a source of
symmetry information in preference to the above space-group names.
They are only intended as comments.
;
_shelx_estimated_absorpt_t_min 0.960
_shelx_estimated_absorpt_t_max 0.976

loop_
_space_group_symop_operation_xyz
'x, y, z'
'-x, y+1/2, -z'

loop_
_atom_site_label
_atom_site_type_symbol
_atom_site_fract_x
_atom_site_fract_y
_atom_site_fract_z
_atom_site_U_iso_or_equiv
_atom_site_adp_type
_atom_site_occupancy
_atom_site_site_symmetry_order
_atom_site_calc_flag
_atom_site_refinement_flags_posn
_atom_site_refinement_flags_adp
_atom_site_refinement_flags_occupancy
_atom_site_disorder_assembly
_atom_site_disorder_group
O1 O 0.9368(3) 0.5340(3) 0.2182(3) 0.0724(12) Uani 1 1 d . . . . .
F1 F 1.1828(4) 0.2750(3) 0.2236(3) 0.1272(18) Uani 1 1 d . . . . .
N1 N 1.0008(5) 0.4029(4) 0.3536(3) 0.0709(15) Uani 1 1 d . . . . .
H1 H 0.969(5) 0.458(4) 0.341(4) 0.072(19) Uiso 1 1 d . . . . .
C1 C 1.0541(5) 0.3733(4) 0.2773(4) 0.0584(15) Uani 1 1 d . . . . .
F2 F 1.0320(5) 0.2224(3) 0.2606(4) 0.1336(18) Uani 1 1 d . . . . .
N2 N 1.0888(4) 0.2804(3) 0.5911(3) 0.0610(13) Uani 1 1 d . . . . .
O2 O 1.0020(5) 0.5309(3) 0.0664(3) 0.1052(17) Uani 1 1 d . . . . .
C2 C 1.0564(5) 0.4191(4) 0.1863(4) 0.0644(16) Uani 1 1 d . . . . .
H2 H 1.099026 0.398518 0.138743 0.077 Uiso 1 1 calc R U . . .
N3 N 0.4722(6) 0.6506(4) 0.8341(4) 0.0857(19) Uani 1 1 d . . . . .
H3 H 0.464(5) 0.703(4) 0.825(5) 0.08(2) Uiso 1 1 d . . . . .
F3 F 1.1633(4) 0.2653(3) 0.3849(3) 0.1199(17) Uani 1 1 d . . . . .
O3 O 1.1764(4) 0.4080(3) 0.5576(4) 0.0863(13) Uani 1 1 d . . . . .
C3 C 0.9948(5) 0.4980(4) 0.1620(4) 0.0653(17) Uani 1 1 d . . . . .
C4 C 0.9228(8) 0.6060(6) 0.0247(6) 0.117(3) Uani 1 1 d D . . . .
H4A H 0.902236 0.604196 -0.052029 0.140 Uiso 1 1 calc R U . . .
H4AB H 0.855672 0.603785 0.054755 0.140 Uiso 1 1 calc R U . . .
O4 O 0.4573(4) 0.7946(3) 0.7102(3) 0.0778(12) Uani 1 1 d . . . . .
N4 N 0.5618(4) 0.5418(3) 1.0812(3) 0.0631(13) Uani 1 1 d . . . . .
F4 F 0.6227(5) 0.5044(3) 0.8715(3) 0.138(2) Uani 1 1 d . . . . .
C5 C 0.9871(10) 0.6827(8) 0.0593(10) 0.179(5) Uani 1 1 d D . . . .
H5A H 1.057828 0.679406 0.037276 0.268 Uiso 1 1 calc R U . . .
H5B H 0.998578 0.686752 0.135224 0.268 Uiso 1 1 calc R U . . .
H5C H 0.947546 0.732740 0.028424 0.268 Uiso 1 1 calc R U . . .
O5 O 0.5437(5) 0.7845(3) 0.5702(3) 0.1021(16) Uani 1 1 d . . . . .
F5 F 0.6395(5) 0.5060(3) 0.7092(4) 0.165(3) Uani 1 1 d . . . . .
C6 C 1.1105(6) 0.2860(5) 0.2867(5) 0.084(2) Uani 1 1 d . . . . .
O6 O 0.6499(4) 0.6645(3) 1.0366(4) 0.0963(15) Uani 1 1 d . . . . .
F6 F 0.4826(6) 0.4703(3) 0.7487(4) 0.160(3) Uani 1 1 d . . . . .
C7 C 0.9860(5) 0.3694(4) 0.4572(3) 0.0541(14) Uani 1 1 d . . . . .
C8 C 0.9285(5) 0.2823(4) 0.4584(4) 0.0572(15) Uani 1 1 d . . . . .
C9 C 0.8306(5) 0.2486(4) 0.3990(4) 0.0708(17) Uani 1 1 d . . . . .
H9 H 0.790268 0.279767 0.342794 0.085 Uiso 1 1 calc R U . . .
C11 C 0.8517(7) 0.1223(5) 0.5109(6) 0.086(2) Uani 1 1 d . . . . .
H11 H 0.824567 0.069422 0.529038 0.103 Uiso 1 1 calc R U . . .
C10 C 0.7938(6) 0.1672(5) 0.4253(6) 0.090(2) Uani 1 1 d . . . . .
H10 H 0.730066 0.143271 0.384762 0.108 Uiso 1 1 calc R U . . .
C12 C 0.9524(6) 0.1553(4) 0.5723(5) 0.0743(18) Uani 1 1 d . . . . .
H12 H 0.991560 0.124492 0.629497 0.089 Uiso 1 1 calc R U . . .
C13 C 0.9908(5) 0.2361(4) 0.5437(4) 0.0602(15) Uani 1 1 d . . . . .
C14 C 1.1731(6) 0.2516(5) 0.6838(5) 0.096(2) Uani 1 1 d . . . . .
H14A H 1.202571 0.196578 0.668530 0.143 Uiso 1 1 calc R U . . .
H14B H 1.138613 0.246531 0.744900 0.143 Uiso 1 1 calc R U . . .
H14C H 1.232310 0.293040 0.697718 0.143 Uiso 1 1 calc R U . . .
C15 C 1.0977(5) 0.3567(4) 0.5385(4) 0.0602(15) Uani 1 1 d . . . . .
C16 C 0.9206(5) 0.4443(4) 0.5049(4) 0.0547(15) Uani 1 1 d . . . . .
H16 H 0.964732 0.496857 0.502877 0.066 Uiso 1 1 calc R U . . .
C17 C 0.8024(5) 0.4643(4) 0.4383(4) 0.0719(18) Uani 1 1 d . . . . .
H17A H 0.808578 0.473652 0.364893 0.086 Uiso 1 1 calc R U . . .
H17B H 0.754415 0.414754 0.440698 0.086 Uiso 1 1 calc R U . . .
C18 C 0.7489(5) 0.5439(4) 0.4792(5) 0.084(2) Uani 1 1 d . . . . .
H18A H 0.679252 0.556075 0.433309 0.127 Uiso 1 1 calc R U . . .
H18B H 0.797764 0.592550 0.480310 0.127 Uiso 1 1 calc R U . . .
H18C H 0.736376 0.532981 0.549672 0.127 Uiso 1 1 calc R U . . .
C19 C 0.9176(5) 0.4280(4) 0.6217(4) 0.0527(14) Uani 1 1 d . . . . .
C20 C 0.9869(5) 0.4780(4) 0.7000(4) 0.0680(17) Uani 1 1 d . . . . .
H20 H 1.035157 0.518441 0.679878 0.082 Uiso 1 1 calc R U . . .
C21 C 0.9830(6) 0.4671(5) 0.8061(5) 0.082(2) Uani 1 1 d . . . . .
H21 H 1.027963 0.500851 0.856765 0.099 Uiso 1 1 calc R U . . .
C22 C 0.9134(6) 0.4068(5) 0.8374(4) 0.0777(19) Uani 1 1 d . . . . .
H22 H 0.912680 0.398950 0.909110 0.093 Uiso 1 1 calc R U . . .
C23 C 0.8437(6) 0.3572(4) 0.7621(4) 0.0762(19) Uani 1 1 d . . . . .
H23 H 0.796136 0.316828 0.783435 0.091 Uiso 1 1 calc R U . . .
C24 C 0.8455(5) 0.3683(4) 0.6547(4) 0.0582(15) Uani 1 1 d . . . . .
H24 H 0.798342 0.335721 0.604514 0.070 Uiso 1 1 calc R U . . .
C26 C 0.5322(6) 0.6184(4) 0.7634(4) 0.0747(19) Uani 1 1 d . . . . .
C25 C 0.4575(5) 0.6224(4) 0.9396(4) 0.0597(15) Uani 1 1 d . . . . .
C27 C 0.5496(6) 0.6650(5) 0.6782(4) 0.0758(19) Uani 1 1 d . . . . .
H27 H 0.587258 0.638516 0.630283 0.091 Uiso 1 1 calc R U . . .
C28 C 0.5134(6) 0.7525(4) 0.6578(4) 0.0716(18) Uani 1 1 d . . . . .
C29 C 0.5065(9) 0.8732(6) 0.5381(7) 0.132(3) Uani 1 1 d D U . . .
H29A H 0.486176 0.876451 0.461467 0.159 Uiso 1 1 calc R U . . .
H29B H 0.441377 0.887645 0.567753 0.159 Uiso 1 1 calc R U . . .
C30 C 0.5951(10) 0.9339(8) 0.5756(12) 0.200(5) Uani 1 1 d D U . . .
H30A H 0.600700 0.974620 0.520500 0.300 Uiso 1 1 calc R U . . .
H30B H 0.664257 0.903370 0.594837 0.300 Uiso 1 1 calc R U . . .
H30C H 0.579210 0.964006 0.636478 0.300 Uiso 1 1 calc R U . . .
C31 C 0.5744(9) 0.5272(6) 0.7753(6) 0.111(3) Uani 1 1 d . . . . .
C32 C 0.4029(5) 0.5371(4) 0.9484(4) 0.0596(15) Uani 1 1 d . . . . .
C33 C 0.3057(6) 0.4971(5) 0.8904(5) 0.087(2) Uani 1 1 d . . . . .
H33 H 0.264601 0.523606 0.830677 0.104 Uiso 1 1 calc R U . . .
C34 C 0.2733(8) 0.4181(6) 0.9243(8) 0.110(3) Uani 1 1 d . . . . .
H34 H 0.210176 0.391356 0.886290 0.132 Uiso 1 1 calc R U . . .
C35 C 0.3323(8) 0.3779(5) 1.0129(8) 0.110(3) Uani 1 1 d . . . . .
H35 H 0.307748 0.325142 1.034248 0.132 Uiso 1 1 calc R U . . .
C36 C 0.4295(7) 0.4157(5) 1.0719(5) 0.084(2) Uani 1 1 d . . . . .
H36 H 0.468940 0.388833 1.132157 0.101 Uiso 1 1 calc R U . . .
C37 C 0.4644(5) 0.4944(4) 1.0371(4) 0.0604(15) Uani 1 1 d . . . . .
C38 C 0.6407(6) 0.5196(5) 1.1794(5) 0.096(2) Uani 1 1 d . . . . .
H38A H 0.681185 0.468548 1.167885 0.144 Uiso 1 1 calc R U . . .
H38B H 0.600314 0.509496 1.235647 0.144 Uiso 1 1 calc R U . . .
H38C H 0.691859 0.566478 1.198600 0.144 Uiso 1 1 calc R U . . .
C39 C 0.5713(5) 0.6139(4) 1.0224(4) 0.0634(16) Uani 1 1 d . . . . .
C40 C 0.3934(5) 0.7005(4) 0.9826(4) 0.0597(15) Uani 1 1 d . . . . .
H40 H 0.437130 0.752535 0.975806 0.072 Uiso 1 1 calc R U . . .
C41 C 0.2751(6) 0.7167(5) 0.9148(4) 0.085(2) Uani 1 1 d . . . . .
H41A H 0.279097 0.714522 0.840029 0.102 Uiso 1 1 calc R U . . .
H41B H 0.224834 0.671565 0.928834 0.102 Uiso 1 1 calc R U . . .
C42 C 0.2297(7) 0.8042(6) 0.9405(6) 0.114(3) Uani 1 1 d . . . . .
H42A H 0.171036 0.821452 0.883748 0.171 Uiso 1 1 calc R U . . .
H42B H 0.288370 0.846249 0.948865 0.171 Uiso 1 1 calc R U . . .
H42C H 0.201138 0.800100 1.005114 0.171 Uiso 1 1 calc R U . . .
C43 C 0.3912(5) 0.6906(4) 1.1013(4) 0.0606(16) Uani 1 1 d . . . . .
C44 C 0.4659(6) 0.7376(5) 1.1766(5) 0.082(2) Uani 1 1 d . . . . .
H44 H 0.515914 0.775583 1.154495 0.098 Uiso 1 1 calc R U . . .
C45 C 0.4654(8) 0.7276(6) 1.2855(5) 0.113(3) Uani 1 1 d . . . . .
H45 H 0.516988 0.757069 1.335263 0.135 Uiso 1 1 calc R U . . .
C46 C 0.3896(8) 0.6749(6) 1.3182(5) 0.107(3) Uani 1 1 d . . . . .
H46 H 0.387468 0.670290 1.390089 0.128 Uiso 1 1 calc R U . . .
C47 C 0.3151(6) 0.6276(5) 1.2443(5) 0.098(2) Uani 1 1 d . . . . .
H47 H 0.264728 0.590829 1.267814 0.117 Uiso 1 1 calc R U . . .
C48 C 0.3146(5) 0.6344(4) 1.1363(4) 0.0698(17) Uani 1 1 d . . . . .
H48 H 0.264513 0.602476 1.087850 0.084 Uiso 1 1 calc R U . . .

loop_
_atom_site_aniso_label
_atom_site_aniso_U_11
_atom_site_aniso_U_22
_atom_site_aniso_U_33
_atom_site_aniso_U_23
_atom_site_aniso_U_13
_atom_site_aniso_U_12
O1 0.103(3) 0.066(3) 0.0515(19) 0.0026(18) 0.022(2) 0.010(3)
F1 0.170(4) 0.119(4) 0.117(3) 0.026(3) 0.090(3) 0.069(4)
N1 0.101(4) 0.060(4) 0.060(3) 0.011(3) 0.039(3) 0.017(3)
C1 0.068(4) 0.060(4) 0.050(3) -0.006(2) 0.019(2) 0.008(3)
F2 0.179(5) 0.057(3) 0.171(5) -0.017(3) 0.048(4) 0.010(3)
N2 0.069(3) 0.061(3) 0.051(2) 0.004(2) 0.006(2) 0.016(3)
O2 0.160(5) 0.102(4) 0.065(3) 0.025(2) 0.052(3) 0.042(4)
C2 0.079(4) 0.069(4) 0.049(3) 0.000(3) 0.021(3) 0.007(4)
N3 0.129(5) 0.077(4) 0.063(3) 0.018(3) 0.050(3) 0.042(4)
F3 0.157(4) 0.122(4) 0.089(3) 0.024(2) 0.042(2) 0.079(4)
O3 0.076(3) 0.075(3) 0.109(3) -0.007(3) 0.019(2) -0.006(3)
C3 0.093(5) 0.064(4) 0.042(3) -0.002(3) 0.021(3) -0.002(4)
C4 0.142(8) 0.130(8) 0.087(5) 0.007(5) 0.041(5) 0.018(7)
O4 0.104(3) 0.067(3) 0.066(2) 0.001(2) 0.026(2) 0.010(3)
N4 0.068(3) 0.068(3) 0.051(2) 0.005(2) 0.003(2) 0.013(3)
F4 0.206(5) 0.126(4) 0.097(3) 0.038(3) 0.067(3) 0.103(4)
C5 0.187(12) 0.158(12) 0.208(13) -0.005(10) 0.078(9) -0.032(10)
O5 0.157(5) 0.075(3) 0.090(3) 0.020(3) 0.064(3) 0.021(3)
F5 0.263(6) 0.133(4) 0.137(4) 0.048(3) 0.133(4) 0.123(4)
C6 0.109(6) 0.078(5) 0.071(4) -0.002(4) 0.034(4) 0.022(5)
O6 0.073(4) 0.081(4) 0.139(4) 0.000(3) 0.029(3) 0.000(3)
F6 0.263(8) 0.076(4) 0.153(5) -0.012(3) 0.073(5) 0.023(5)
C7 0.069(4) 0.053(4) 0.043(3) 0.005(2) 0.019(2) 0.007(3)
C8 0.066(4) 0.063(4) 0.044(3) 0.001(3) 0.016(2) 0.004(3)
C9 0.081(5) 0.068(4) 0.061(3) -0.013(3) 0.007(3) 0.003(4)
C11 0.112(6) 0.052(4) 0.104(5) -0.004(4) 0.047(5) 0.005(5)
C10 0.090(6) 0.076(5) 0.109(6) -0.034(4) 0.032(4) -0.016(5)
C12 0.109(6) 0.052(4) 0.068(4) 0.006(3) 0.033(4) 0.015(4)
C13 0.081(5) 0.050(4) 0.053(3) 0.001(3) 0.023(3) 0.007(3)
C14 0.114(6) 0.087(5) 0.073(4) 0.003(4) -0.015(4) 0.026(5)
C15 0.063(4) 0.053(4) 0.067(3) -0.001(3) 0.016(3) 0.010(4)
C16 0.069(4) 0.049(3) 0.048(3) 0.007(2) 0.016(2) 0.007(3)
C17 0.081(5) 0.086(5) 0.051(3) 0.012(3) 0.018(3) 0.029(4)
C18 0.096(5) 0.080(5) 0.083(4) 0.024(4) 0.031(3) 0.044(5)
C19 0.063(4) 0.052(3) 0.046(3) 0.004(2) 0.016(2) 0.007(3)
C20 0.077(4) 0.068(4) 0.063(3) -0.008(3) 0.021(3) -0.013(4)
C21 0.086(5) 0.105(6) 0.054(3) -0.019(3) 0.010(3) -0.012(5)
C22 0.093(5) 0.096(5) 0.047(3) -0.001(3) 0.019(3) 0.000(5)
C23 0.092(5) 0.076(5) 0.068(4) 0.012(3) 0.034(3) -0.001(4)
C24 0.073(4) 0.054(4) 0.049(3) 0.002(2) 0.014(2) 0.001(3)
C26 0.103(5) 0.072(4) 0.056(3) 0.008(3) 0.032(3) 0.027(4)
C25 0.075(4) 0.061(4) 0.046(3) 0.008(3) 0.021(3) 0.019(4)
C27 0.096(5) 0.080(5) 0.058(3) -0.001(3) 0.034(3) 0.020(4)
C28 0.099(5) 0.067(4) 0.052(3) -0.002(3) 0.024(3) 0.002(4)
C29 0.198(11) 0.099(7) 0.112(6) 0.015(5) 0.058(6) 0.014(7)
C30 0.184(12) 0.126(10) 0.302(15) -0.022(10) 0.076(11) 0.008(8)
C31 0.165(9) 0.095(7) 0.090(5) 0.016(5) 0.065(6) 0.056(7)
C32 0.074(4) 0.054(4) 0.050(3) -0.002(3) 0.010(3) 0.016(4)
C33 0.091(6) 0.083(5) 0.078(4) -0.026(4) -0.005(4) 0.010(5)
C34 0.100(7) 0.076(6) 0.148(8) -0.036(6) 0.004(5) -0.002(6)
C35 0.112(8) 0.062(5) 0.163(8) -0.009(5) 0.043(6) 0.002(6)
C36 0.108(6) 0.063(5) 0.083(4) 0.010(4) 0.022(4) 0.018(5)
C37 0.067(4) 0.058(4) 0.055(3) 0.002(3) 0.009(3) 0.014(4)
C38 0.098(5) 0.112(6) 0.066(4) 0.001(4) -0.016(3) 0.012(5)
C39 0.057(4) 0.066(4) 0.069(3) 0.003(3) 0.016(3) 0.015(4)
C40 0.078(4) 0.051(3) 0.054(3) 0.001(2) 0.023(3) 0.017(3)
C41 0.105(6) 0.100(6) 0.053(3) 0.013(3) 0.021(3) 0.057(5)
C42 0.129(7) 0.110(7) 0.111(6) 0.023(5) 0.042(5) 0.065(6)
C43 0.071(4) 0.063(4) 0.049(3) 0.001(3) 0.016(3) 0.014(3)
C44 0.094(5) 0.085(5) 0.066(4) -0.022(3) 0.013(3) 0.002(4)
C45 0.138(8) 0.137(8) 0.057(4) -0.034(4) 0.002(4) 0.013(7)
C46 0.144(8) 0.128(8) 0.049(4) -0.005(4) 0.020(4) 0.027(6)
C47 0.128(6) 0.104(6) 0.074(4) 0.019(4) 0.051(4) 0.019(6)
C48 0.084(5) 0.073(4) 0.054(3) -0.001(3) 0.019(3) 0.009(4)

loop_
_atom_type_symbol
_atom_type_description
_atom_type_scat_dispersion_real
_atom_type_scat_dispersion_imag
_atom_type_scat_source
C C 0.0181 0.0091 'International Tables Vol C Tables 4.2.6.8 and 6.1.1.4'
H H 0.0000 0.0000 'International Tables Vol C Tables 4.2.6.8 and 6.1.1.4'
N N 0.0311 0.0180 'International Tables Vol C Tables 4.2.6.8 and 6.1.1.4'
O O 0.0492 0.0322 'International Tables Vol C Tables 4.2.6.8 and 6.1.1.4'
F F 0.0727 0.0534 'International Tables Vol C Tables 4.2.6.8 and 6.1.1.4'

loop_
_geom_angle_atom_site_label_1
_geom_angle_atom_site_label_2
_geom_angle_atom_site_label_3
_geom_angle
_geom_angle_site_symmetry_1
_geom_angle_site_symmetry_3
_geom_angle_publ_flag
C1 N1 C7 133.8(6) . . ?
C1 N1 H1 115(3) . . ?
C7 N1 H1 111(3) . . ?
N1 C1 C2 122.0(6) . . ?
N1 C1 C6 121.2(5) . . ?
C2 C1 C6 116.8(5) . . ?
C15 N2 C13 110.1(5) . . ?
C15 N2 C14 122.9(6) . . ?
C13 N2 C14 127.0(5) . . ?
C3 O2 C4 117.3(5) . . ?
C1 C2 C3 122.1(5) . . ?
C1 C2 H2 118.9 . . ?
C3 C2 H2 118.9 . . ?
C26 N3 C25 132.8(6) . . ?
C26 N3 H3 109(4) . . ?
C25 N3 H3 113(4) . . ?
O1 C3 O2 120.2(6) . . ?
O1 C3 C2 126.3(5) . . ?
O2 C3 C2 113.5(5) . . ?
C5 C4 O2 104.0(8) . . ?
C5 C4 H4A 111.0 . . ?
O2 C4 H4A 111.0 . . ?
C5 C4 H4AB 111.0 . . ?
O2 C4 H4AB 111.0 . . ?
H4A C4 H4AB 109.0 . . ?
C39 N4 C37 110.7(5) . . ?
C39 N4 C38 123.5(6) . . ?
C37 N4 C38 125.7(5) . . ?
C4 C5 H5A 109.5 . . ?
C4 C5 H5B 109.5 . . ?
H5A C5 H5B 109.5 . . ?
C4 C5 H5C 109.5 . . ?
H5A C5 H5C 109.5 . . ?
H5B C5 H5C 109.5 . . ?
C28 O5 C29 117.2(6) . . ?
F1 C6 F3 106.6(6) . . ?
F1 C6 F2 106.0(6) . . ?
F3 C6 F2 104.4(6) . . ?
F1 C6 C1 114.5(6) . . ?
F3 C6 C1 114.9(5) . . ?
F2 C6 C1 109.6(6) . . ?
N1 C7 C8 117.2(4) . . ?
N1 C7 C15 114.1(5) . . ?
C8 C7 C15 103.2(4) . . ?
N1 C7 C16 104.2(4) . . ?
C8 C7 C16 112.1(4) . . ?
C15 C7 C16 105.8(4) . . ?
C9 C8 C13 121.3(6) . . ?
C9 C8 C7 132.6(5) . . ?
C13 C8 C7 105.9(5) . . ?
C8 C9 C10 119.1(6) . . ?
C8 C9 H9 120.4 . . ?
C10 C9 H9 120.4 . . ?
C10 C11 C12 121.4(7) . . ?
C10 C11 H11 119.3 . . ?
C12 C11 H11 119.3 . . ?
C11 C10 C9 120.4(7) . . ?
C11 C10 H10 119.8 . . ?
C9 C10 H10 119.8 . . ?
C13 C12 C11 118.0(6) . . ?
C13 C12 H12 121.0 . . ?
C11 C12 H12 121.0 . . ?
C8 C13 C12 119.7(6) . . ?
C8 C13 N2 112.3(5) . . ?
C12 C13 N2 127.9(6) . . ?
N2 C14 H14A 109.5 . . ?
N2 C14 H14B 109.5 . . ?
H14A C14 H14B 109.5 . . ?
N2 C14 H14C 109.5 . . ?
H14A C14 H14C 109.5 . . ?
H14B C14 H14C 109.5 . . ?
O3 C15 N2 125.8(6) . . ?
O3 C15 C7 126.9(5) . . ?
N2 C15 C7 107.2(5) . . ?
C19 C16 C17 112.3(4) . . ?
C19 C16 C7 111.2(4) . . ?
C17 C16 C7 114.4(4) . . ?
C19 C16 H16 106.1 . . ?
C17 C16 H16 106.1 . . ?
C7 C16 H16 106.1 . . ?
C18 C17 C16 112.4(5) . . ?
C18 C17 H17A 109.1 . . ?
C16 C17 H17A 109.1 . . ?
C18 C17 H17B 109.1 . . ?
C16 C17 H17B 109.1 . . ?
H17A C17 H17B 107.9 . . ?
C17 C18 H18A 109.5 . . ?
C17 C18 H18B 109.5 . . ?
H18A C18 H18B 109.5 . . ?
C17 C18 H18C 109.5 . . ?
H18A C18 H18C 109.5 . . ?
H18B C18 H18C 109.5 . . ?
C24 C19 C20 118.3(5) . . ?
C24 C19 C16 122.7(5) . . ?
C20 C19 C16 119.0(5) . . ?
C21 C20 C19 120.4(6) . . ?
C21 C20 H20 119.8 . . ?
C19 C20 H20 119.8 . . ?
C22 C21 C20 120.5(6) . . ?
C22 C21 H21 119.7 . . ?
C20 C21 H21 119.7 . . ?
C21 C22 C23 120.3(5) . . ?
C21 C22 H22 119.9 . . ?
C23 C22 H22 119.9 . . ?
C24 C23 C22 119.8(6) . . ?
C24 C23 H23 120.1 . . ?
C22 C23 H23 120.1 . . ?
C23 C24 C19 120.6(5) . . ?
C23 C24 H24 119.7 . . ?
C19 C24 H24 119.7 . . ?
C27 C26 N3 121.6(6) . . ?
C27 C26 C31 118.6(5) . . ?
N3 C26 C31 119.6(6) . . ?
N3 C25 C32 117.9(5) . . ?
N3 C25 C39 113.5(5) . . ?
C32 C25 C39 102.9(5) . . ?
N3 C25 C40 104.2(4) . . ?
C32 C25 C40 113.0(4) . . ?
C39 C25 C40 104.9(4) . . ?
C26 C27 C28 124.0(5) . . ?
C26 C27 H27 118.0 . . ?
C28 C27 H27 118.0 . . ?
O4 C28 O5 122.0(6) . . ?
O4 C28 C27 125.8(5) . . ?
O5 C28 C27 112.2(5) . . ?
C30 C29 O5 109.8(9) . . ?
C30 C29 H29A 109.7 . . ?
O5 C29 H29A 109.7 . . ?
C30 C29 H29B 109.7 . . ?
O5 C29 H29B 109.7 . . ?
H29A C29 H29B 108.2 . . ?
C29 C30 H30A 109.5 . . ?
C29 C30 H30B 109.5 . . ?
H30A C30 H30B 109.5 . . ?
C29 C30 H30C 109.5 . . ?
H30A C30 H30C 109.5 . . ?
H30B C30 H30C 109.5 . . ?
F5 C31 F4 108.7(7) . . ?
F5 C31 F6 103.7(8) . . ?
F4 C31 F6 104.9(7) . . ?
F5 C31 C26 114.1(7) . . ?
F4 C31 C26 115.7(7) . . ?
F6 C31 C26 108.6(7) . . ?
C37 C32 C33 119.1(6) . . ?
C37 C32 C25 107.4(5) . . ?
C33 C32 C25 133.4(6) . . ?
C34 C33 C32 118.8(7) . . ?
C34 C33 H33 120.6 . . ?
C32 C33 H33 120.6 . . ?
C35 C34 C33 121.6(8) . . ?
C35 C34 H34 119.2 . . ?
C33 C34 H34 119.2 . . ?
C34 C35 C36 121.0(8) . . ?
C34 C35 H35 119.5 . . ?
C36 C35 H35 119.5 . . ?
C37 C36 C35 118.0(7) . . ?
C37 C36 H36 121.0 . . ?
C35 C36 H36 121.0 . . ?
C36 C37 C32 121.4(6) . . ?
C36 C37 N4 127.4(6) . . ?
C32 C37 N4 111.1(5) . . ?
N4 C38 H38A 109.5 . . ?
N4 C38 H38B 109.5 . . ?
H38A C38 H38B 109.5 . . ?
N4 C38 H38C 109.5 . . ?
H38A C38 H38C 109.5 . . ?
H38B C38 H38C 109.5 . . ?
O6 C39 N4 125.9(6) . . ?
O6 C39 C25 127.5(6) . . ?
N4 C39 C25 106.5(6) . . ?
C43 C40 C41 112.5(5) . . ?
C43 C40 C25 111.5(4) . . ?
C41 C40 C25 113.1(5) . . ?
C43 C40 H40 106.4 . . ?
C41 C40 H40 106.4 . . ?
C25 C40 H40 106.4 . . ?
C42 C41 C40 111.0(6) . . ?
C42 C41 H41A 109.4 . . ?
C40 C41 H41A 109.4 . . ?
C42 C41 H41B 109.4 . . ?
C40 C41 H41B 109.4 . . ?
H41A C41 H41B 108.0 . . ?
C41 C42 H42A 109.5 . . ?
C41 C42 H42B 109.5 . . ?
H42A C42 H42B 109.5 . . ?
C41 C42 H42C 109.5 . . ?
H42A C42 H42C 109.5 . . ?
H42B C42 H42C 109.5 . . ?
C44 C43 C48 119.1(5) . . ?
C44 C43 C40 120.1(6) . . ?
C48 C43 C40 120.9(5) . . ?
C43 C44 C45 120.2(7) . . ?
C43 C44 H44 119.9 . . ?
C45 C44 H44 119.9 . . ?
C46 C45 C44 120.2(8) . . ?
C46 C45 H45 119.9 . . ?
C44 C45 H45 119.9 . . ?
C45 C46 C47 120.1(7) . . ?
C45 C46 H46 119.9 . . ?
C47 C46 H46 119.9 . . ?
C48 C47 C46 121.4(7) . . ?
C48 C47 H47 119.3 . . ?
C46 C47 H47 119.3 . . ?
C47 C48 C43 119.0(6) . . ?
C47 C48 H48 120.5 . . ?
C43 C48 H48 120.5 . . ?

loop_
_geom_bond_atom_site_label_1
_geom_bond_atom_site_label_2
_geom_bond_distance
_geom_bond_site_symmetry_2
_geom_bond_publ_flag
O1 C3 1.235(6) . ?
F1 C6 1.317(7) . ?
N1 C1 1.354(7) . ?
N1 C7 1.470(6) . ?
N1 H1 0.93(6) . ?
C1 C2 1.371(7) . ?
C1 C6 1.512(9) . ?
F2 C6 1.374(9) . ?
N2 C15 1.376(7) . ?
N2 C13 1.416(7) . ?
N2 C14 1.490(7) . ?
O2 C3 1.347(6) . ?
O2 C4 1.545(9) . ?
C2 C3 1.439(8) . ?
C2 H2 0.9300 . ?
N3 C26 1.363(7) . ?
N3 C25 1.466(6) . ?
N3 H3 0.83(7) . ?
F3 C6 1.344(7) . ?
O3 C15 1.237(7) . ?
C4 C5 1.449(11) . ?
C4 H4A 0.9700 . ?
C4 H4AB 0.9700 . ?
O4 C28 1.233(7) . ?
N4 C39 1.366(8) . ?
N4 C37 1.423(7) . ?
N4 C38 1.478(7) . ?
F4 C31 1.314(9) . ?
C5 H5A 0.9600 . ?
C5 H5B 0.9600 . ?
C5 H5C 0.9600 . ?
O5 C28 1.342(6) . ?
O5 C29 1.483(10) . ?
F5 C31 1.309(8) . ?
O6 C39 1.228(7) . ?
F6 C31 1.418(11) . ?
C7 C8 1.524(8) . ?
C7 C15 1.568(8) . ?
C7 C16 1.595(7) . ?
C8 C9 1.395(8) . ?
C8 C13 1.407(7) . ?
C9 C10 1.402(9) . ?
C9 H9 0.9300 . ?
C11 C10 1.379(10) . ?
C11 C12 1.428(9) . ?
C11 H11 0.9300 . ?
C10 H10 0.9300 . ?
C12 C13 1.410(8) . ?
C12 H12 0.9300 . ?
C14 H14A 0.9600 . ?
C14 H14B 0.9600 . ?
C14 H14C 0.9600 . ?
C16 C19 1.527(6) . ?
C16 C17 1.568(8) . ?
C16 H16 0.9800 . ?
C17 C18 1.534(8) . ?
C17 H17A 0.9700 . ?
C17 H17B 0.9700 . ?
C18 H18A 0.9600 . ?
C18 H18B 0.9600 . ?
C18 H18C 0.9600 . ?
C19 C24 1.396(7) . ?
C19 C20 1.419(8) . ?
C20 C21 1.381(8) . ?
C20 H20 0.9300 . ?
C21 C22 1.375(9) . ?
C21 H21 0.9300 . ?
C22 C23 1.394(9) . ?
C22 H22 0.9300 . ?
C23 C24 1.393(7) . ?
C23 H23 0.9300 . ?
C24 H24 0.9300 . ?
C26 C27 1.360(8) . ?
C26 C31 1.503(10) . ?
C25 C32 1.494(8) . ?
C25 C39 1.591(8) . ?
C25 C40 1.596(7) . ?
C27 C28 1.436(9) . ?
C27 H27 0.9300 . ?
C29 C30 1.449(12) . ?
C29 H29A 0.9700 . ?
C29 H29B 0.9700 . ?
C30 H30A 0.9600 . ?
C30 H30B 0.9600 . ?
C30 H30C 0.9600 . ?
C32 C37 1.407(8) . ?
C32 C33 1.423(9) . ?
C33 C34 1.382(11) . ?
C33 H33 0.9300 . ?
C34 C35 1.377(11) . ?
C34 H34 0.9300 . ?
C35 C36 1.411(10) . ?
C35 H35 0.9300 . ?
C36 C37 1.394(9) . ?
C36 H36 0.9300 . ?
C38 H38A 0.9600 . ?
C38 H38B 0.9600 . ?
C38 H38C 0.9600 . ?
C40 C43 1.536(7) . ?
C40 C41 1.564(8) . ?
C40 H40 0.9800 . ?
C41 C42 1.525(10) . ?
C41 H41A 0.9700 . ?
C41 H41B 0.9700 . ?
C42 H42A 0.9600 . ?
C42 H42B 0.9600 . ?
C42 H42C 0.9600 . ?
C43 C44 1.405(8) . ?
C43 C48 1.413(8) . ?
C44 C45 1.408(9) . ?
C44 H44 0.9300 . ?
C45 C46 1.359(12) . ?
C45 H45 0.9300 . ?
C46 C47 1.394(11) . ?
C46 H46 0.9300 . ?
C47 C48 1.389(7) . ?
C47 H47 0.9300 . ?
C48 H48 0.9300 . ?

loop_
_geom_torsion_atom_site_label_1
_geom_torsion_atom_site_label_2
_geom_torsion_atom_site_label_3
_geom_torsion_atom_site_label_4
_geom_torsion
_geom_torsion_site_symmetry_1
_geom_torsion_site_symmetry_2
_geom_torsion_site_symmetry_3
_geom_torsion_site_symmetry_4
_geom_torsion_publ_flag
C7 N1 C1 C2 -179.0(6) . . . . ?
C7 N1 C1 C6 3.4(11) . . . . ?
N1 C1 C2 C3 -5.2(9) . . . . ?
C6 C1 C2 C3 172.5(6) . . . . ?
C4 O2 C3 O1 -8.7(9) . . . . ?
C4 O2 C3 C2 169.4(6) . . . . ?
C1 C2 C3 O1 1.7(10) . . . . ?
C1 C2 C3 O2 -176.3(6) . . . . ?
C3 O2 C4 C5 93.0(9) . . . . ?
N1 C1 C6 F1 -162.7(6) . . . . ?
C2 C1 C6 F1 19.6(9) . . . . ?
N1 C1 C6 F3 -38.9(10) . . . . ?
C2 C1 C6 F3 143.5(6) . . . . ?
N1 C1 C6 F2 78.3(7) . . . . ?
C2 C1 C6 F2 -99.3(6) . . . . ?
C1 N1 C7 C8 -59.8(9) . . . . ?
C1 N1 C7 C15 61.0(9) . . . . ?
C1 N1 C7 C16 175.8(6) . . . . ?
N1 C7 C8 C9 -48.5(8) . . . . ?
C15 C7 C8 C9 -174.8(5) . . . . ?
C16 C7 C8 C9 71.8(7) . . . . ?
N1 C7 C8 C13 136.2(5) . . . . ?
C15 C7 C8 C13 10.0(5) . . . . ?
C16 C7 C8 C13 -103.4(5) . . . . ?
C13 C8 C9 C10 0.1(8) . . . . ?
C7 C8 C9 C10 -174.5(5) . . . . ?
C12 C11 C10 C9 -2.6(10) . . . . ?
C8 C9 C10 C11 2.2(9) . . . . ?
C10 C11 C12 C13 0.7(9) . . . . ?
C9 C8 C13 C12 -2.0(8) . . . . ?
C7 C8 C13 C12 173.9(4) . . . . ?
C9 C8 C13 N2 178.1(4) . . . . ?
C7 C8 C13 N2 -6.0(6) . . . . ?
C11 C12 C13 C8 1.6(8) . . . . ?
C11 C12 C13 N2 -178.6(5) . . . . ?
C15 N2 C13 C8 -1.4(6) . . . . ?
C14 N2 C13 C8 178.9(5) . . . . ?
C15 N2 C13 C12 178.8(5) . . . . ?
C14 N2 C13 C12 -1.0(9) . . . . ?
C13 N2 C15 O3 -176.5(5) . . . . ?
C14 N2 C15 O3 3.3(9) . . . . ?
C13 N2 C15 C7 7.9(6) . . . . ?
C14 N2 C15 C7 -172.4(5) . . . . ?
N1 C7 C15 O3 45.2(8) . . . . ?
C8 C7 C15 O3 173.4(5) . . . . ?
C16 C7 C15 O3 -68.7(7) . . . . ?
N1 C7 C15 N2 -139.2(5) . . . . ?
C8 C7 C15 N2 -11.0(5) . . . . ?
C16 C7 C15 N2 106.9(5) . . . . ?
N1 C7 C16 C19 -169.0(5) . . . . ?
C8 C7 C16 C19 63.3(6) . . . . ?
C15 C7 C16 C19 -48.5(6) . . . . ?
N1 C7 C16 C17 62.5(6) . . . . ?
C8 C7 C16 C17 -65.1(5) . . . . ?
C15 C7 C16 C17 -176.9(5) . . . . ?
C19 C16 C17 C18 59.3(6) . . . . ?
C7 C16 C17 C18 -172.8(4) . . . . ?
C17 C16 C19 C24 52.2(7) . . . . ?
C7 C16 C19 C24 -77.4(7) . . . . ?
C17 C16 C19 C20 -124.9(6) . . . . ?
C7 C16 C19 C20 105.5(6) . . . . ?
C24 C19 C20 C21 0.4(9) . . . . ?
C16 C19 C20 C21 177.6(6) . . . . ?
C19 C20 C21 C22 1.0(10) . . . . ?
C20 C21 C22 C23 -1.5(10) . . . . ?
C21 C22 C23 C24 0.6(10) . . . . ?
C22 C23 C24 C19 0.8(9) . . . . ?
C20 C19 C24 C23 -1.3(8) . . . . ?
C16 C19 C24 C23 -178.4(5) . . . . ?
C25 N3 C26 C27 -167.3(7) . . . . ?
C25 N3 C26 C31 16.7(13) . . . . ?
C26 N3 C25 C32 -63.7(11) . . . . ?
C26 N3 C25 C39 56.7(10) . . . . ?
C26 N3 C25 C40 170.2(8) . . . . ?
N3 C26 C27 C28 3.9(12) . . . . ?
C31 C26 C27 C28 179.9(8) . . . . ?
C29 O5 C28 O4 -0.3(11) . . . . ?
C29 O5 C28 C27 177.3(7) . . . . ?
C26 C27 C28 O4 -4.3(12) . . . . ?
C26 C27 C28 O5 178.2(7) . . . . ?
C28 O5 C29 C30 97.8(10) . . . . ?
C27 C26 C31 F5 9.9(13) . . . . ?
N3 C26 C31 F5 -173.9(8) . . . . ?
C27 C26 C31 F4 137.2(8) . . . . ?
N3 C26 C31 F4 -46.7(12) . . . . ?
C27 C26 C31 F6 -105.2(8) . . . . ?
N3 C26 C31 F6 70.9(9) . . . . ?
N3 C25 C32 C37 136.2(5) . . . . ?
C39 C25 C32 C37 10.5(5) . . . . ?
C40 C25 C32 C37 -102.1(5) . . . . ?
N3 C25 C32 C33 -46.7(9) . . . . ?
C39 C25 C32 C33 -172.4(6) . . . . ?
C40 C25 C32 C33 75.1(7) . . . . ?
C37 C32 C33 C34 1.3(9) . . . . ?
C25 C32 C33 C34 -175.6(6) . . . . ?
C32 C33 C34 C35 0.5(12) . . . . ?
C33 C34 C35 C36 -0.9(13) . . . . ?
C34 C35 C36 C37 -0.6(12) . . . . ?
C35 C36 C37 C32 2.5(9) . . . . ?
C35 C36 C37 N4 -177.0(6) . . . . ?
C33 C32 C37 C36 -2.8(8) . . . . ?
C25 C32 C37 C36 174.8(5) . . . . ?
C33 C32 C37 N4 176.7(5) . . . . ?
C25 C32 C37 N4 -5.7(6) . . . . ?
C39 N4 C37 C36 176.8(6) . . . . ?
C38 N4 C37 C36 -5.6(9) . . . . ?
C39 N4 C37 C32 -2.7(6) . . . . ?
C38 N4 C37 C32 174.9(5) . . . . ?
C37 N4 C39 O6 -175.1(5) . . . . ?
C38 N4 C39 O6 7.2(9) . . . . ?
C37 N4 C39 C25 9.3(6) . . . . ?
C38 N4 C39 C25 -168.4(5) . . . . ?
N3 C25 C39 O6 43.9(8) . . . . ?
C32 C25 C39 O6 172.4(5) . . . . ?
C40 C25 C39 O6 -69.2(7) . . . . ?
N3 C25 C39 N4 -140.6(5) . . . . ?
C32 C25 C39 N4 -12.1(5) . . . . ?
C40 C25 C39 N4 106.2(5) . . . . ?
N3 C25 C40 C43 -168.6(5) . . . . ?
C32 C25 C40 C43 62.3(6) . . . . ?
C39 C25 C40 C43 -49.0(6) . . . . ?
N3 C25 C40 C41 63.4(7) . . . . ?
C32 C25 C40 C41 -65.7(6) . . . . ?
C39 C25 C40 C41 -177.0(5) . . . . ?
C43 C40 C41 C42 67.0(7) . . . . ?
C25 C40 C41 C42 -165.5(5) . . . . ?
C41 C40 C43 C44 -131.0(6) . . . . ?
C25 C40 C43 C44 100.8(6) . . . . ?
C41 C40 C43 C48 49.0(7) . . . . ?
C25 C40 C43 C48 -79.3(7) . . . . ?
C48 C43 C44 C45 1.1(9) . . . . ?
C40 C43 C44 C45 -178.9(6) . . . . ?
C43 C44 C45 C46 -2.6(12) . . . . ?
C44 C45 C46 C47 2.7(13) . . . . ?
C45 C46 C47 C48 -1.4(12) . . . . ?
C46 C47 C48 C43 -0.1(10) . . . . ?
C44 C43 C48 C47 0.2(9) . . . . ?
C40 C43 C48 C47 -179.7(5) . . . . ?
